data_4500028
loop_
_publ_author_name
'Duong, Adam'
'Val\'erie M\'etivaud'
'Maris, Thierry'
'Wuest,James D'

_publ_section_title
;
 Surrogates of 2,2'-Bipyridine Designed to Chelate Ag(I) and Create
 Metallotectons for Engineering Hydrogen-Bonded Crystals
;
_journal_name_full 'Cryst. Growth & Design'
_journal_page_first 2026
_journal_page_last 2034
_journal_paper_doi 10.1021/cg2003194
_journal_volume 11
_journal_year 2011
_chemical_absolute_configuration rmad
_chemical_compound_source 'Synthesized by the authors. See text'
_chemical_formula_moiety 'C14 H14 Ag N14, B F4'
_chemical_formula_sum 'C14 H14 Ag B F4 N14'
_chemical_formula_weight 573.07
_chemical_name_systematic
; 
 ? 
;
_space_group_IT_number 4
_symmetry_cell_setting monoclinic
_symmetry_space_group_name_Hall 'P 2yb'
_symmetry_space_group_name_H-M 'P 1 21 1'
_atom_sites_solution_hydrogens geom
_atom_sites_solution_primary direct
_atom_sites_solution_secondary difmap
_audit_creation_method SHELXL-97
_cell_angle_alpha 90
_cell_angle_beta 91.854(2)
_cell_angle_gamma 90
_cell_formula_units_Z 4
_cell_length_a 7.3464(3)
_cell_length_b 15.6714(5)
_cell_length_c 16.9610(6)
_cell_measurement_reflns_used 19036
_cell_measurement_temperature 150
_cell_measurement_theta_max 69.70
_cell_measurement_theta_min 3.84
_cell_volume 1951.67(12)
_computing_cell_refinement 'SAINT V7.68A(Bruker AXS, 2009)'
_computing_data_collection 'APEX2  (Bruker AXS, 2009)'
_computing_data_reduction 'SAINT V7.68A(Bruker AXS, 2009)'
_computing_molecular_graphics 'SHELXTL v6.12 (Bruker AXS, 2001)'
_computing_publication_material 'UdMX (Maris, 2004)'
_computing_structure_refinement 'SHELXL97 (Sheldrick, 2008)'
_computing_structure_solution 'SIR2004 (Burla et al., 2004)'
_diffrn_ambient_temperature 150
_diffrn_detector_area_resol_mean 8.3
_diffrn_measured_fraction_theta_full 0.988
_diffrn_measured_fraction_theta_max 0.989
_diffrn_measurement_device_type 'Bruker Microstar'
_diffrn_measurement_method \w
_diffrn_radiation_monochromator 'Helios optics'
_diffrn_radiation_source 'Rotating Anode'
_diffrn_radiation_type CuK\a
_diffrn_radiation_wavelength 1.54178
_diffrn_reflns_av_R_equivalents 0.042
_diffrn_reflns_av_sigmaI/netI 0.0390
_diffrn_reflns_limit_h_max 8
_diffrn_reflns_limit_h_min -8
_diffrn_reflns_limit_k_max 19
_diffrn_reflns_limit_k_min -19
_diffrn_reflns_limit_l_max 20
_diffrn_reflns_limit_l_min -14
_diffrn_reflns_number 22953
_diffrn_reflns_theta_full 69.79
_diffrn_reflns_theta_max 69.79
_diffrn_reflns_theta_min 3.84
_exptl_absorpt_coefficient_mu 9.002
_exptl_absorpt_correction_T_max 0.5827
_exptl_absorpt_correction_T_min 0.4040
_exptl_absorpt_correction_type multi-scan
_exptl_absorpt_process_details 'Sadabs (Sheldrick, 2008)'
_exptl_crystal_colour Colorless
_exptl_crystal_density_diffrn 1.950
_exptl_crystal_density_method 'not measured'
_exptl_crystal_description Block
_exptl_crystal_F_000 1136
_exptl_crystal_size_max 0.15
_exptl_crystal_size_mid 0.06
_exptl_crystal_size_min 0.06
_refine_diff_density_max 0.627
_refine_diff_density_min -0.414
_refine_diff_density_rms 0.077
_refine_ls_abs_structure_details 'Flack H D (1983), 3239 Friedel Pairs'
_refine_ls_abs_structure_Flack 0.476(4)
_refine_ls_extinction_method none
_refine_ls_goodness_of_fit_ref 1.028
_refine_ls_hydrogen_treatment constr
_refine_ls_matrix_type full
_refine_ls_number_parameters 614
_refine_ls_number_reflns 7054
_refine_ls_number_restraints 1
_refine_ls_restrained_S_all 1.028
_refine_ls_R_factor_all 0.0253
_refine_ls_R_factor_gt 0.0250
_refine_ls_shift/su_max 0.001
_refine_ls_shift/su_mean 0.000
_refine_ls_structure_factor_coef Fsqd
_refine_ls_weighting_details 'calc w=1/[\s^2^(Fo^2^)+(0.0382P)^2^+0.6877P] where P=(Fo^2^+2Fc^2^)/3'
_refine_ls_weighting_scheme calc
_refine_ls_wR_factor_gt 0.0635
_refine_ls_wR_factor_ref 0.0641
_reflns_number_gt 6981
_reflns_number_total 7054
_reflns_threshold_expression I>2\s(I)
_cod_data_source_file deposit.cif
_cod_data_source_block adam52
_cod_original_sg_symbol_H-M P21
_cod_database_code 4500028

loop_
_symmetry_equiv_pos_as_xyz
'x, y, z'
'-x, y+1/2, -z'

loop_
_atom_site_label
_atom_site_type_symbol
_atom_site_fract_x
_atom_site_fract_y
_atom_site_fract_z
_atom_site_U_iso_or_equiv
_atom_site_adp_type
_atom_site_occupancy
_atom_site_symmetry_multiplicity
_atom_site_calc_flag
_atom_site_refinement_flags
Ag1 Ag 0.19058(3) 0.106523(13) 0.563246(11) 0.02315(7) Uani 1 1 d .
N1 N 0.2721(4) -0.0540(2) 0.56008(15) 0.0238(6) Uani 1 1 d .
C1 C 0.2594(5) -0.1125(2) 0.5023(2) 0.0276(7) Uani 1 1 d .
H1 H 0.2272 -0.0944 0.4502 0.033 Uiso 1 1 calc R
C2 C 0.2916(5) -0.1983(2) 0.51622(19) 0.0265(7) Uani 1 1 d .
H2 H 0.2778 -0.2375 0.4738 0.032 Uiso 1 1 calc R
N2 N 0.3416(4) -0.22744(18) 0.58782(16) 0.0245(6) Uani 1 1 d .
C4 C 0.3556(5) -0.1694(2) 0.64551(19) 0.0234(7) Uani 1 1 d .
H4 H 0.3910 -0.1874 0.6972 0.028 Uiso 1 1 calc R
C5 C 0.3198(4) -0.0831(2) 0.63190(18) 0.0188(6) Uani 1 1 d .
C6 C 0.3348(4) -0.0202(2) 0.69775(18) 0.0183(6) Uani 1 1 d .
N3 N 0.2599(4) 0.05606(17) 0.68654(14) 0.0181(5) Uani 1 1 d .
C7 C 0.2714(4) 0.1083(2) 0.75049(16) 0.0191(6) Uani 1 1 d .
N4 N 0.3629(4) 0.08941(16) 0.81744(15) 0.0191(5) Uani 1 1 d .
C8 C 0.4338(4) 0.0106(2) 0.82111(18) 0.0199(6) Uani 1 1 d .
N5 N 0.4192(3) -0.0482(2) 0.76282(14) 0.0199(5) Uani 1 1 d .
N6 N 0.1842(4) 0.18290(18) 0.74558(16) 0.0232(6) Uani 1 1 d .
H6A H 0.1880 0.2182 0.7859 0.028 Uiso 1 1 calc R
H6B H 0.1230 0.1968 0.7020 0.028 Uiso 1 1 calc R
N7 N 0.5244(4) -0.01305(19) 0.88709(16) 0.0236(6) Uani 1 1 d .
H7A H 0.5365 0.0228 0.9269 0.028 Uiso 1 1 calc R
H7B H 0.5720 -0.0645 0.8908 0.028 Uiso 1 1 calc R
N8 N 0.0336(4) 0.09560(18) 0.43709(15) 0.0203(5) Uani 1 1 d .
C9 C -0.0454(5) 0.0272(2) 0.40473(19) 0.0234(7) Uani 1 1 d .
H9 H -0.0633 -0.0218 0.4365 0.028 Uiso 1 1 calc R
C10 C -0.1024(5) 0.0252(2) 0.32580(19) 0.0240(7) Uani 1 1 d .
H10 H -0.1549 -0.0257 0.3048 0.029 Uiso 1 1 calc R
N9 N -0.0856(4) 0.09289(18) 0.27870(15) 0.0231(6) Uani 1 1 d .
C12 C -0.0101(5) 0.1620(2) 0.31117(18) 0.0218(7) Uani 1 1 d .
H12 H 0.0035 0.2116 0.2796 0.026 Uiso 1 1 calc R
C13 C 0.0505(4) 0.1644(2) 0.39079(18) 0.0184(6) Uani 1 1 d .
C14 C 0.1331(4) 0.2427(2) 0.42464(18) 0.0191(6) Uani 1 1 d .
N10 N 0.2006(4) 0.23944(17) 0.49910(15) 0.0189(5) Uani 1 1 d .
C15 C 0.2661(4) 0.3157(2) 0.52645(17) 0.0200(6) Uani 1 1 d .
N11 N 0.2704(4) 0.38808(18) 0.48467(16) 0.0210(6) Uani 1 1 d .
C16 C 0.2011(4) 0.3820(2) 0.41014(19) 0.0207(6) Uani 1 1 d .
N12 N 0.1297(4) 0.31018(18) 0.37744(15) 0.0215(5) Uani 1 1 d .
N13 N 0.3276(4) 0.3204(2) 0.60147(17) 0.0290(7) Uani 1 1 d .
H13A H 0.3679 0.3693 0.6207 0.035 Uiso 1 1 calc R
H13B H 0.3278 0.2747 0.6316 0.035 Uiso 1 1 calc R
N14 N 0.1999(4) 0.4520(2) 0.36639(16) 0.0279(6) Uani 1 1 d .
H14A H 0.2432 0.5001 0.3862 0.034 Uiso 1 1 calc R
H14B H 0.1558 0.4505 0.3175 0.034 Uiso 1 1 calc R
Ag2 Ag 0.24615(3) 0.955576(13) 0.082318(12) 0.02220(7) Uani 1 1 d .
N15 N 0.0829(3) 0.9586(2) -0.03928(14) 0.0208(5) Uani 1 1 d .
C17 C 0.0009(5) 1.0267(2) -0.06993(18) 0.0219(7) Uani 1 1 d .
H17 H -0.0132 1.0758 -0.0378 0.026 Uiso 1 1 calc R
C18 C -0.0650(5) 1.0287(2) -0.14738(19) 0.0216(7) Uani 1 1 d .
H18 H -0.1250 1.0785 -0.1668 0.026 Uiso 1 1 calc R
N16 N -0.0453(4) 0.96128(19) -0.19570(14) 0.0222(5) Uani 1 1 d .
C20 C 0.0353(5) 0.8929(2) -0.16392(18) 0.0209(6) Uani 1 1 d .
H20 H 0.0496 0.8436 -0.1957 0.025 Uiso 1 1 calc R
C21 C 0.0998(4) 0.8907(2) -0.08553(18) 0.0184(6) Uani 1 1 d .
C22 C 0.1836(4) 0.8123(2) -0.05135(17) 0.0180(6) Uani 1 1 d .
N17 N 0.2594(4) 0.81770(17) 0.02139(15) 0.0186(5) Uani 1 1 d .
C23 C 0.3224(4) 0.7421(2) 0.05070(19) 0.0195(6) Uani 1 1 d .
N18 N 0.3106(4) 0.66660(17) 0.01232(15) 0.0197(5) Uani 1 1 d .
C24 C 0.2364(4) 0.6708(2) -0.06109(19) 0.0199(6) Uani 1 1 d .
N19 N 0.1679(4) 0.74331(17) -0.09579(15) 0.0211(5) Uani 1 1 d .
N20 N 0.4013(4) 0.74241(18) 0.12251(16) 0.0258(6) Uani 1 1 d .
H20A H 0.4435 0.6946 0.1433 0.031 Uiso 1 1 calc R
H20B H 0.4114 0.7904 0.1492 0.031 Uiso 1 1 calc R
N21 N 0.2249(4) 0.5996(2) -0.10319(16) 0.0261(6) Uani 1 1 d .
H21A H 0.2653 0.5512 -0.0829 0.031 Uiso 1 1 calc R
H21B H 0.1769 0.6007 -0.1514 0.031 Uiso 1 1 calc R
N22 N 0.3025(4) 1.12122(19) 0.08116(15) 0.0224(6) Uani 1 1 d .
C25 C 0.2829(5) 1.1801(2) 0.02509(19) 0.0259(7) Uani 1 1 d .
H25 H 0.2578 1.1622 -0.0277 0.031 Uiso 1 1 calc R
C26 C 0.2978(5) 1.2667(2) 0.04092(19) 0.0260(7) Uani 1 1 d .
H26 H 0.2821 1.3063 -0.0012 0.031 Uiso 1 1 calc R
N23 N 0.3337(4) 1.29591(18) 0.11360(16) 0.0250(6) Uani 1 1 d .
C28 C 0.3515(5) 1.2372(2) 0.17029(19) 0.0232(7) Uani 1 1 d .
H28 H 0.3749 1.2552 0.2231 0.028 Uiso 1 1 calc R
C29 C 0.3370(4) 1.1505(2) 0.15422(18) 0.0192(6) Uani 1 1 d .
C30 C 0.3605(4) 1.08706(19) 0.21910(17) 0.0185(6) Uani 1 1 d .
N24 N 0.3066(4) 1.00683(17) 0.20452(15) 0.0179(5) Uani 1 1 d .
C31 C 0.3220(4) 0.9535(2) 0.26727(17) 0.0196(6) Uani 1 1 d .
N25 N 0.4022(4) 0.97408(17) 0.33725(15) 0.0221(6) Uani 1 1 d .
C32 C 0.4523(4) 1.0562(2) 0.34425(18) 0.0196(6) Uani 1 1 d .
N26 N 0.4301(4) 1.11649(18) 0.28679(15) 0.0214(5) Uani 1 1 d .
N27 N 0.2511(4) 0.87567(18) 0.25871(17) 0.0248(6) Uani 1 1 d .
H27A H 0.2574 0.8393 0.2982 0.030 Uiso 1 1 calc R
H27B H 0.1980 0.8607 0.2136 0.030 Uiso 1 1 calc R
N28 N 0.5245(4) 1.08291(19) 0.41264(16) 0.0272(6) Uani 1 1 d .
H28A H 0.5387 1.0470 0.4523 0.033 Uiso 1 1 calc R
H28B H 0.5581 1.1365 0.4184 0.033 Uiso 1 1 calc R
B1 B 0.2938(6) 0.6627(2) 0.3425(2) 0.0258(8) Uani 1 1 d .
F1 F 0.2519(4) 0.60342(16) 0.28579(12) 0.0461(6) Uani 1 1 d .
F2 F 0.1420(3) 0.71537(18) 0.35561(13) 0.0442(6) Uani 1 1 d .
F3 F 0.3489(3) 0.62351(14) 0.41258(12) 0.0384(5) Uani 1 1 d .
F4 F 0.4297(3) 0.71497(15) 0.31595(15) 0.0454(6) Uani 1 1 d .
B2 B 0.7746(5) 0.8838(2) 0.1478(2) 0.0233(7) Uani 1 1 d .
F5 F 0.9191(3) 0.93660(13) 0.16719(11) 0.0320(4) Uani 1 1 d .
F6 F 0.8442(3) 0.80334(13) 0.12670(12) 0.0332(5) Uani 1 1 d .
F7 F 0.6761(3) 0.91797(13) 0.08305(12) 0.0324(5) Uani 1 1 d .
F8 F 0.6615(3) 0.87404(14) 0.21032(13) 0.0367(5) Uani 1 1 d .

loop_
_atom_site_aniso_label
_atom_site_aniso_U_11
_atom_site_aniso_U_22
_atom_site_aniso_U_33
_atom_site_aniso_U_23
_atom_site_aniso_U_13
_atom_site_aniso_U_12
Ag1 0.03384(13) 0.02097(11) 0.01438(10) 0.00341(9) -0.00341(9) 0.00181(9)
N1 0.0337(15) 0.0233(15) 0.0142(12) -0.0014(12) -0.0003(11) 0.0003(13)
C1 0.0392(19) 0.0294(18) 0.0142(16) -0.0004(13) 0.0001(14) -0.0021(15)
C2 0.0348(18) 0.0253(17) 0.0195(15) -0.0040(13) 0.0001(13) 0.0000(14)
N2 0.0320(15) 0.0170(13) 0.0242(13) -0.0024(11) -0.0033(11) 0.0008(12)
C4 0.0270(16) 0.0219(16) 0.0210(15) 0.0007(13) -0.0053(13) 0.0023(13)
C5 0.0224(15) 0.0169(15) 0.0169(15) -0.0003(12) -0.0006(12) -0.0008(12)
C6 0.0194(14) 0.0207(16) 0.0149(14) 0.0013(11) 0.0012(11) -0.0011(12)
N3 0.0254(13) 0.0175(13) 0.0114(11) 0.0023(10) -0.0020(10) -0.0020(11)
C7 0.0218(14) 0.0179(14) 0.0177(13) -0.0011(14) -0.0001(11) -0.0040(14)
N4 0.0245(13) 0.0169(14) 0.0157(11) 0.0010(10) -0.0025(10) -0.0013(10)
C8 0.0205(15) 0.0200(16) 0.0192(14) 0.0016(12) 0.0006(12) -0.0013(12)
N5 0.0241(12) 0.0199(13) 0.0153(11) -0.0008(11) -0.0047(10) 0.0024(12)
N6 0.0328(15) 0.0190(13) 0.0175(13) -0.0035(11) -0.0069(11) 0.0061(12)
N7 0.0334(15) 0.0199(13) 0.0170(13) -0.0005(10) -0.0071(11) 0.0024(12)
N8 0.0249(13) 0.0205(14) 0.0154(11) 0.0037(11) -0.0019(10) 0.0014(11)
C9 0.0292(18) 0.0185(16) 0.0226(16) 0.0031(13) 0.0022(14) -0.0057(13)
C10 0.0298(18) 0.0226(17) 0.0196(15) -0.0039(13) 0.0011(13) -0.0028(13)
N9 0.0294(14) 0.0202(15) 0.0195(12) -0.0003(11) -0.0011(10) 0.0029(11)
C12 0.0298(17) 0.0177(16) 0.0180(15) 0.0015(12) 0.0006(13) 0.0002(13)
C13 0.0233(15) 0.0185(15) 0.0135(14) 0.0017(12) -0.0006(12) 0.0050(12)
C14 0.0191(14) 0.0219(16) 0.0165(14) 0.0019(12) 0.0013(12) 0.0025(12)
N10 0.0267(14) 0.0162(13) 0.0136(12) 0.0033(10) -0.0024(10) -0.0004(11)
C15 0.0237(16) 0.0239(17) 0.0120(14) -0.0018(12) -0.0025(12) -0.0005(13)
N11 0.0269(14) 0.0174(13) 0.0187(13) 0.0010(10) -0.0019(11) 0.0015(11)
C16 0.0241(15) 0.0188(16) 0.0193(15) -0.0007(12) 0.0005(12) 0.0014(13)
N12 0.0285(14) 0.0196(13) 0.0164(12) 0.0023(10) -0.0005(10) -0.0013(11)
N13 0.0460(19) 0.0226(15) 0.0178(14) 0.0015(11) -0.0090(13) -0.0042(13)
N14 0.0429(16) 0.0201(13) 0.0202(12) 0.0048(12) -0.0081(12) -0.0081(14)
Ag2 0.03052(12) 0.02214(12) 0.01368(10) -0.00314(8) -0.00318(9) -0.00175(9)
N15 0.0244(12) 0.0219(13) 0.0158(11) -0.0010(12) -0.0030(10) 0.0031(13)
C17 0.0275(17) 0.0208(17) 0.0174(15) -0.0018(12) -0.0005(13) 0.0011(13)
C18 0.0247(16) 0.0183(16) 0.0218(15) 0.0005(12) -0.0010(13) 0.0013(12)
N16 0.0277(13) 0.0234(14) 0.0153(11) 0.0005(12) -0.0035(10) -0.0010(12)
C20 0.0283(17) 0.0202(16) 0.0141(14) -0.0019(12) -0.0035(13) -0.0008(13)
C21 0.0205(15) 0.0208(16) 0.0138(14) -0.0017(11) -0.0016(12) -0.0026(12)
C22 0.0223(15) 0.0161(15) 0.0156(13) -0.0016(12) -0.0010(12) -0.0004(12)
N17 0.0240(13) 0.0151(13) 0.0166(12) -0.0010(10) -0.0037(10) 0.0000(10)
C23 0.0213(15) 0.0166(15) 0.0205(15) 0.0010(12) -0.0012(12) -0.0027(12)
N18 0.0266(14) 0.0166(13) 0.0154(12) -0.0004(10) -0.0035(10) -0.0005(10)
C24 0.0237(16) 0.0176(15) 0.0181(14) 0.0007(12) -0.0030(11) -0.0019(12)
N19 0.0276(14) 0.0181(13) 0.0174(12) 0.0002(10) -0.0033(10) 0.0010(11)
N20 0.0418(17) 0.0178(14) 0.0171(13) -0.0016(10) -0.0116(12) 0.0053(12)
N21 0.0404(16) 0.0170(14) 0.0200(12) -0.0025(11) -0.0098(11) 0.0009(13)
N22 0.0263(14) 0.0222(16) 0.0187(12) 0.0020(11) 0.0009(10) 0.0006(12)
C25 0.0328(18) 0.0303(18) 0.0147(15) 0.0024(13) 0.0003(13) -0.0029(15)
C26 0.0349(18) 0.0272(17) 0.0158(15) 0.0067(14) -0.0011(13) 0.0001(15)
N23 0.0314(15) 0.0204(14) 0.0231(13) 0.0031(11) -0.0035(11) -0.0002(11)
C28 0.0294(17) 0.0204(16) 0.0194(15) 0.0025(12) -0.0066(13) -0.0013(13)
C29 0.0199(15) 0.0222(16) 0.0153(14) -0.0005(12) 0.0002(12) -0.0032(12)
C30 0.0181(14) 0.0204(16) 0.0166(14) 0.0000(12) -0.0032(11) -0.0002(11)
N24 0.0219(13) 0.0177(13) 0.0140(12) -0.0010(10) -0.0016(10) -0.0034(11)
C31 0.0222(14) 0.0215(15) 0.0151(13) -0.0022(14) -0.0007(11) 0.0019(15)
N25 0.0294(14) 0.0207(15) 0.0161(12) 0.0024(10) -0.0026(11) 0.0033(11)
C32 0.0219(15) 0.0227(16) 0.0142(14) 0.0003(12) -0.0017(12) 0.0028(12)
N26 0.0292(14) 0.0167(13) 0.0182(12) 0.0002(11) -0.0025(10) 0.0017(12)
N27 0.0376(16) 0.0166(13) 0.0199(13) 0.0038(11) -0.0029(12) -0.0035(12)
N28 0.0370(16) 0.0272(16) 0.0168(13) -0.0007(11) -0.0076(11) 0.0007(12)
B1 0.035(2) 0.0205(19) 0.0212(17) -0.0031(14) -0.0094(15) -0.0050(16)
F1 0.0895(19) 0.0258(11) 0.0219(10) -0.0015(10) -0.0156(10) -0.0133(13)
F2 0.0370(13) 0.0648(17) 0.0304(12) -0.0068(11) -0.0061(10) 0.0108(12)
F3 0.0620(15) 0.0296(12) 0.0226(9) -0.0019(8) -0.0147(9) -0.0018(10)
F4 0.0375(12) 0.0362(12) 0.0617(16) 0.0105(11) -0.0104(11) -0.0094(10)
B2 0.0306(19) 0.0177(18) 0.0214(18) -0.0007(14) -0.0013(15) -0.0001(15)
F5 0.0322(10) 0.0348(12) 0.0285(10) -0.0004(8) -0.0065(8) -0.0094(9)
F6 0.0540(13) 0.0233(10) 0.0223(10) 0.0008(8) 0.0005(9) 0.0100(10)
F7 0.0433(12) 0.0222(10) 0.0305(10) -0.0033(8) -0.0182(9) 0.0032(9)
F8 0.0396(12) 0.0348(12) 0.0365(12) -0.0040(9) 0.0128(10) -0.0050(10)

loop_
_atom_type_symbol
_atom_type_description
_atom_type_scat_dispersion_real
_atom_type_scat_dispersion_imag
_atom_type_scat_source
C C 0.0181 0.0091 'International Tables Vol C Tables 4.2.6.8 and 6.1.1.4'
H H 0.0000 0.0000 'International Tables Vol C Tables 4.2.6.8 and 6.1.1.4'
N N 0.0311 0.0180 'International Tables Vol C Tables 4.2.6.8 and 6.1.1.4'
B B 0.0090 0.0039 'International Tables Vol C Tables 4.2.6.8 and 6.1.1.4'
F F 0.0727 0.0534 'International Tables Vol C Tables 4.2.6.8 and 6.1.1.4'
Ag Ag 0.1306 4.2820 'International Tables Vol C Tables 4.2.6.8 and 6.1.1.4'

loop_
_geom_angle_atom_site_label_1
_geom_angle_atom_site_label_2
_geom_angle_atom_site_label_3
_geom_angle
_geom_angle_publ_flag
N3 AG1 N10 136.27(9) y
N3 AG1 N8 151.53(9) y
N10 AG1 N8 70.89(9) y
N3 AG1 N1 68.68(9) y
N10 AG1 N1 147.22(9) y
N8 AG1 N1 90.98(9) y
C5 N1 C1 116.3(3) y
C5 N1 AG1 111.5(2) y
C1 N1 AG1 131.9(2) y
N1 C1 C2 122.1(3) y
N1 C1 H1 119.0 ?
C2 C1 H1 119.0 ?
N2 C2 C1 121.8(3) y
N2 C2 H2 119.1 ?
C1 C2 H2 119.1 ?
C4 N2 C2 116.3(3) y
N2 C4 C5 121.9(3) y
N2 C4 H4 119.0 ?
C5 C4 H4 119.0 ?
N1 C5 C4 121.6(3) y
N1 C5 C6 117.9(3) y
C4 C5 C6 120.5(3) y
N5 C6 N3 126.8(3) y
N5 C6 C5 115.3(3) y
N3 C6 C5 117.9(3) y
C6 N3 C7 114.5(3) y
C6 N3 AG1 121.6(2) y
C7 N3 AG1 122.0(2) y
N6 C7 N4 118.4(3) y
N6 C7 N3 117.5(3) y
N4 C7 N3 124.1(3) y
C7 N4 C8 115.4(3) y
N7 C8 N4 118.5(3) y
N7 C8 N5 116.7(3) y
N4 C8 N5 124.9(3) y
C6 N5 C8 114.1(3) y
C7 N6 H6A 120.0 ?
C7 N6 H6B 120.0 ?
H6A N6 H6B 120.0 ?
C8 N7 H7A 120.0 ?
C8 N7 H7B 120.0 ?
H7A N7 H7B 120.0 ?
C9 N8 C13 117.0(3) y
C9 N8 AG1 128.0(2) y
C13 N8 AG1 114.4(2) y
N8 C9 C10 122.0(3) y
N8 C9 H9 119.0 ?
C10 C9 H9 119.0 ?
N9 C10 C9 121.8(3) y
N9 C10 H10 119.1 ?
C9 C10 H10 119.1 ?
C12 N9 C10 116.4(3) y
N9 C12 C13 122.2(3) y
N9 C12 H12 118.9 ?
C13 C12 H12 118.9 ?
N8 C13 C12 120.5(3) y
N8 C13 C14 119.0(3) y
C12 C13 C14 120.5(3) y
N12 C14 N10 126.7(3) y
N12 C14 C13 115.4(3) y
N10 C14 C13 117.9(3) y
C14 N10 C15 113.7(3) y
C14 N10 AG1 116.9(2) y
C15 N10 AG1 129.4(2) y
N11 C15 N13 116.3(3) y
N11 C15 N10 125.2(3) y
N13 C15 N10 118.5(3) y
C15 N11 C16 114.9(3) y
N14 C16 N11 117.5(3) y
N14 C16 N12 117.6(3) y
N11 C16 N12 124.9(3) y
C14 N12 C16 114.6(3) y
C15 N13 H13A 120.0 ?
C15 N13 H13B 120.0 ?
H13A N13 H13B 120.0 ?
C16 N14 H14A 120.0 ?
C16 N14 H14B 120.0 ?
H14A N14 H14B 120.0 ?
N24 AG2 N15 151.50(10) y
N24 AG2 N17 135.06(9) y
N15 AG2 N17 70.55(10) y
N24 AG2 N22 68.20(9) y
N15 AG2 N22 92.84(10) y
N17 AG2 N22 151.37(8) y
C17 N15 C21 117.6(3) y
C17 N15 AG2 125.0(2) y
C21 N15 AG2 116.5(2) y
N15 C17 C18 122.1(3) y
N15 C17 H17 119.0 ?
C18 C17 H17 119.0 ?
N16 C18 C17 121.2(3) y
N16 C18 H18 119.4 ?
C17 C18 H18 119.4 ?
C20 N16 C18 116.1(3) y
N16 C20 C21 122.5(3) y
N16 C20 H20 118.7 ?
C21 C20 H20 118.7 ?
N15 C21 C20 120.5(3) y
N15 C21 C22 118.5(3) y
C20 C21 C22 121.0(3) y
N19 C22 N17 127.1(3) y
N19 C22 C21 115.3(3) y
N17 C22 C21 117.5(3) y
C22 N17 C23 114.1(3) y
C22 N17 AG2 115.6(2) y
C23 N17 AG2 130.2(2) y
N20 C23 N18 117.6(3) y
N20 C23 N17 117.6(3) y
N18 C23 N17 124.8(3) y
C24 N18 C23 114.9(3) y
N21 C24 N18 118.3(3) y
N21 C24 N19 116.8(3) y
N18 C24 N19 124.8(3) y
C22 N19 C24 114.2(3) y
C23 N20 H20A 120.0 ?
C23 N20 H20B 120.0 ?
H20A N20 H20B 120.0 ?
C24 N21 H21A 120.0 ?
C24 N21 H21B 120.0 ?
H21A N21 H21B 120.0 ?
C25 N22 C29 115.9(3) y
C25 N22 AG2 132.6(2) y
C29 N22 AG2 110.9(2) y
N22 C25 C26 122.3(3) y
N22 C25 H25 118.8 ?
C26 C25 H25 118.8 ?
N23 C26 C25 121.8(3) y
N23 C26 H26 119.1 ?
C25 C26 H26 119.1 ?
C26 N23 C28 116.2(3) y
N23 C28 C29 121.9(3) y
N23 C28 H28 119.1 ?
C29 C28 H28 119.1 ?
N22 C29 C28 121.9(3) y
N22 C29 C30 118.0(3) y
C28 C29 C30 120.1(3) y
N26 C30 N24 126.2(3) y
N26 C30 C29 116.1(3) y
N24 C30 C29 117.6(3) y
C30 N24 C31 114.7(3) y
C30 N24 AG2 123.6(2) y
C31 N24 AG2 120.8(2) y
N27 C31 N25 118.3(3) y
N27 C31 N24 117.2(3) y
N25 C31 N24 124.6(3) y
C32 N25 C31 114.7(3) y
N28 C32 N25 118.7(3) y
N28 C32 N26 116.2(3) y
N25 C32 N26 125.1(3) y
C30 N26 C32 114.4(3) y
C31 N27 H27A 120.0 ?
C31 N27 H27B 120.0 ?
H27A N27 H27B 120.0 ?
C32 N28 H28A 120.0 ?
C32 N28 H28B 120.0 ?
H28A N28 H28B 120.0 ?
F1 B1 F4 108.9(3) y
F1 B1 F3 110.9(3) y
F4 B1 F3 110.4(3) y
F1 B1 F2 110.4(3) y
F4 B1 F2 106.7(3) y
F3 B1 F2 109.5(3) y
F5 B2 F8 111.2(3) y
F5 B2 F7 109.4(3) y
F8 B2 F7 109.6(3) y
F5 B2 F6 108.4(3) y
F8 B2 F6 109.1(3) y
F7 B2 F6 109.0(3) y

loop_
_geom_bond_atom_site_label_1
_geom_bond_atom_site_label_2
_geom_bond_distance
_geom_bond_publ_flag
Ag1 N3 2.278(2) y
Ag1 N10 2.352(3) y
Ag1 N8 2.404(3) y
Ag1 N1 2.587(3) y
N1 C5 1.337(4) y
N1 C1 1.343(5) y
C1 C2 1.384(5) y
C1 H1 0.9500 ?
C2 N2 1.338(4) y
C2 H2 0.9500 ?
N2 C4 1.338(4) y
C4 C5 1.395(5) y
C4 H4 0.9500 ?
C5 C6 1.491(4) y
C6 N5 1.323(4) y
C6 N3 1.327(4) y
N3 C7 1.360(4) y
C7 N6 1.334(4) y
C7 N4 1.334(4) y
N4 C8 1.341(4) y
C8 N7 1.336(4) y
C8 N5 1.353(4) y
N6 H6a 0.8800 ?
N6 H6b 0.8800 ?
N7 H7a 0.8800 ?
N7 H7b 0.8800 ?
N8 C9 1.329(4) y
N8 C13 1.341(4) y
C9 C10 1.390(5) y
C9 H9 0.9500 ?
C10 N9 1.336(4) y
C10 H10 0.9500 ?
N9 C12 1.329(4) y
C12 C13 1.409(4) y
C12 H12 0.9500 ?
C13 C14 1.477(5) y
C14 N12 1.326(4) y
C14 N10 1.343(4) y
N10 C15 1.364(4) y
C15 N11 1.338(4) y
C15 N13 1.339(4) y
N11 C16 1.351(4) y
C16 N14 1.325(5) y
C16 N12 1.353(4) y
N13 H13a 0.8800 ?
N13 H13b 0.8800 ?
N14 H14a 0.8800 ?
N14 H14b 0.8800 ?
Ag2 N24 2.254(3) y
Ag2 N15 2.353(2) y
Ag2 N17 2.398(3) y
Ag2 N22 2.629(3) y
N15 C17 1.324(4) y
N15 C21 1.330(4) y
C17 C18 1.386(5) y
C17 H17 0.9500 ?
C18 N16 1.348(4) y
C18 H18 0.9500 ?
N16 C20 1.331(4) y
C20 C21 1.397(4) y
C20 H20 0.9500 ?
C21 C22 1.484(4) y
C22 N19 1.320(4) y
C22 N17 1.340(4) y
N17 C23 1.360(4) y
C23 N20 1.332(4) y
C23 N18 1.352(4) y
N18 C24 1.344(4) y
C24 N21 1.326(4) y
C24 N19 1.369(4) y
N20 H20a 0.8800 ?
N20 H20b 0.8800 ?
N21 H21a 0.8800 ?
N21 H21b 0.8800 ?
N22 C25 1.329(4) y
N22 C29 1.338(4) y
C25 C26 1.388(5) y
C25 H25 0.9500 ?
C26 N23 1.333(4) y
C26 H26 0.9500 ?
N23 C28 1.334(4) y
C28 C29 1.389(5) y
C28 H28 0.9500 ?
C29 C30 1.489(4) y
C30 N26 1.324(4) y
C30 N24 1.339(4) y
N24 C31 1.355(4) y
C31 N27 1.332(5) y
C31 N25 1.347(4) y
N25 C32 1.343(4) y
C32 N28 1.327(4) y
C32 N26 1.363(4) y
N27 H27a 0.8800 ?
N27 H27b 0.8800 ?
N28 H28a 0.8800 ?
N28 H28b 0.8800 ?
B1 F1 1.365(4) y
B1 F4 1.379(5) y
B1 F3 1.386(4) y
B1 F2 1.411(5) y
B2 F5 1.377(4) y
B2 F8 1.378(4) y
B2 F7 1.401(4) y
B2 F6 1.411(4) y

loop_
_geom_hbond_atom_site_label_D
_geom_hbond_atom_site_label_H
_geom_hbond_atom_site_label_A
_geom_hbond_distance_DH
_geom_hbond_distance_HA
_geom_hbond_distance_DA
_geom_hbond_angle_DHA
_geom_hbond_site_symmetry_A
N6 H6A F6 0.88 2.01 2.886(3) 171 2_646
N6 H6B F2 0.88 2.17 2.947(4) 147 2_546
N7 H7B N23 0.88 2.3 3.170(4) 171.7 2_636
N13 H13A N25 0.88 2.45 3.269(4) 156 2_646
N13 H13B F4 0.88 2.18 2.777(4) 125 2_646
N13 H13B N6 0.88 2.66 3.449(4) 150.5 .
N14 H14A F3 0.88 2.13 2.996(4) 169.7 .
N14 H14B N16 0.88 2.2 3.079(4) 174 2_545
N20 H20A N4 0.88 2.26 3.110(4) 161.4 2_656
N20 H20B F8 0.88 2.46 3.153(4) 136.2 .
N20 H20B N27 0.88 2.6 3.329(4) 140.8 .
N21 H21A F7 0.88 2.13 2.955(4) 155.4 2_645
N21 H21B N9 0.88 2.24 3.118(4) 172.4 2
N27 H27A F4 0.88 2.34 2.987(4) 130.8 .
N27 H27A F2 0.88 2.34 3.121(4) 147.4 .
N27 H27B F5 0.88 2.48 3.004(4) 119.2 1_455
N28 H28B N2 0.88 2.26 3.131(4) 170.5 2_666
